data_7233146
loop_
_publ_author_name
'Yulia A. Getmanenko'
'Marina Fonari'
'Chad Risko'
'Bhupinder Sandhu'
'Elena Galan'
'Lingyun Zhu'
'Paul Tongwa'
'Do Kyung Hwang'
'Sanjeev Singh'
'He Wang'
'Shree Prakash Tiwari'
'Yueh-Lin Loo'
'Jean-Luc Bredas'
'Bernard Kippelen'
'Tatiana Timofeeva'
'Seth R. Marder'

_publ_section_title
;
 Benzo[1,2-b:6,5-b']dithiophene(dithiazole)-4,5-dione derivatives:
 synthesis, electronic properties, crystal packing and charge transport
;
_journal_name_full 'Journal of Materials Chemistry C'
_journal_page_first 1467
_journal_page_last 1481
_journal_paper_doi 10.1039/C2TC00805J
_journal_volume 1
_journal_year 2013
_chemical_formula_moiety 'C28 H8 F12 O4 S2'
_chemical_formula_sum 'C28 H8 F12 O4 S2'
_chemical_formula_weight 700.46
_chemical_name_common
;
2,7-Bis-(3,5-di-trifluromethylbenzo-1-yl)
-benzo[1,2-b:6,5-b']dithiophene-4,5-dione
;
_chemical_name_systematic
;
2,7-Bis-(3,5-di-trifluromethylbenzo-1-yl)
-benzo[1,2-b:6,5-b']dithiophene-4,5-dione
;
_space_group_IT_number 2
_space_group_name_Hall '-P 1'
_space_group_name_H-M_alt 'P -1'
_symmetry_cell_setting triclinic
_symmetry_space_group_name_Hall '-P 1'
_symmetry_space_group_name_H-M 'P -1'
_atom_sites_solution_hydrogens geom
_atom_sites_solution_primary direct
_atom_sites_solution_secondary difmap
_cell_angle_alpha 75.532(11)
_cell_angle_beta 89.384(13)
_cell_angle_gamma 87.650(11)
_cell_formula_units_Z 6
_cell_length_a 11.659(7)
_cell_length_b 16.482(9)
_cell_length_c 22.503(13)
_cell_measurement_reflns_used 3675
_cell_measurement_temperature 100(2)
_cell_measurement_theta_max 25.59
_cell_measurement_theta_min 2.43
_cell_volume 4184(4)
_computing_cell_refinement 'SAINTPlus, v. 6.2 (Bruker, 2001)'
_computing_data_collection 'APEX2 (Bruker, 2005)'
_computing_data_reduction 'SAINTPlus, v. 6.2 (Bruker, 2001)'
_computing_molecular_graphics 'SHELXTL (Sheldrick, 2008)'
_computing_publication_material 'SHELXTL (Sheldrick, 2008)'
_computing_structure_refinement 'SHELXL-97 (Sheldrick, 2008)'
_computing_structure_solution 'SHELXS-97 (Sheldrick, 2008)'
_diffrn_ambient_temperature 100(2)
_diffrn_measured_fraction_theta_full 0.985
_diffrn_measured_fraction_theta_max 0.985
_diffrn_measurement_device_type 'Bruker APEX-II CCD'
_diffrn_measurement_method '\f and \w scans'
_diffrn_radiation_monochromator graphite
_diffrn_radiation_source 'fine-focus sealed tube'
_diffrn_radiation_type MoK\a
_diffrn_radiation_wavelength 0.71073
_diffrn_reflns_av_R_equivalents 0.1203
_diffrn_reflns_av_sigmaI/netI 0.2011
_diffrn_reflns_limit_h_max 13
_diffrn_reflns_limit_h_min -13
_diffrn_reflns_limit_k_max 18
_diffrn_reflns_limit_k_min -19
_diffrn_reflns_limit_l_max 26
_diffrn_reflns_limit_l_min -26
_diffrn_reflns_number 22378
_diffrn_reflns_theta_full 25.00
_diffrn_reflns_theta_max 25.00
_diffrn_reflns_theta_min 1.38
_exptl_absorpt_coefficient_mu 0.307
_exptl_absorpt_correction_T_max 0.970
_exptl_absorpt_correction_T_min 0.929
_exptl_absorpt_correction_type multi-scan
_exptl_absorpt_process_details 'SADABS (Sheldrick, 2003)'
_exptl_crystal_colour red
_exptl_crystal_density_diffrn 1.668
_exptl_crystal_density_meas ?
_exptl_crystal_density_method 'not measured'
_exptl_crystal_description plates
_exptl_crystal_F_000 2088
_exptl_crystal_size_max 0.30
_exptl_crystal_size_mid 0.20
_exptl_crystal_size_min 0.10
_refine_diff_density_max 1.245
_refine_diff_density_min -1.144
_refine_diff_density_rms 0.160
_refine_ls_extinction_method none
_refine_ls_goodness_of_fit_ref 1.016
_refine_ls_hydrogen_treatment constr
_refine_ls_matrix_type full
_refine_ls_number_parameters 1243
_refine_ls_number_reflns 14504
_refine_ls_number_restraints 0
_refine_ls_restrained_S_all 1.016
_refine_ls_R_factor_all 0.1776
_refine_ls_R_factor_gt 0.0974
_refine_ls_shift/su_max 0.001
_refine_ls_shift/su_mean 0.000
_refine_ls_structure_factor_coef Fsqd
_refine_ls_weighting_details 'calc w=1/[\s^2^(Fo^2^)+(0.1745P)^2^+0.0000P] where P=(Fo^2^+2Fc^2^)/3'
_refine_ls_weighting_scheme calc
_refine_ls_wR_factor_gt 0.2338
_refine_ls_wR_factor_ref 0.3094
_reflns_number_gt 8173
_reflns_number_total 14504
_reflns_threshold_expression >2sigma(I)
_cod_data_source_file 1000003.cif
_cod_data_source_block PCOD1000003
_cod_depositor_comments
;
The following automatic conversions were performed:

data item '_symmetry_cell_setting' value 'Triclinic' was changed to
'triclinic' in accordance with the built-in table derived from the
CIF Core dictionary named 'cif_core.dic' version 2.4.5 last updated
on 2014-11-21.

data item '_exptl_crystal_density_meas' value 'not measured' was
changed to '?' -- the value is perceived as not measured.

Automatic conversion script
Id: cif_fix_values 6909 2019-04-08 15:41:33Z antanas 
;
_cod_original_sg_symbol_Hall -P1
_cod_original_sg_symbol_H-M P-1
_cod_database_code 7233146

loop_
_symmetry_equiv_pos_as_xyz
'x, y, z'
'-x, -y, -z'

loop_
_atom_site_label
_atom_site_type_symbol
_atom_site_fract_x
_atom_site_fract_y
_atom_site_fract_z
_atom_site_U_iso_or_equiv
_atom_site_adp_type
_atom_site_occupancy
_atom_site_symmetry_multiplicity
_atom_site_calc_flag
_atom_site_refinement_flags
_atom_site_disorder_assembly
_atom_site_disorder_group
S1A S 0.84723(14) 0.01249(10) 0.59924(7) 0.0244(4) Uani 1 1 d . . .
S2A S 0.86457(14) 0.05324(10) 0.43760(7) 0.0243(4) Uani 1 1 d . . .
F1A F 1.1962(4) 0.1203(3) 0.8216(3) 0.0657(17) Uani 1 1 d . . .
F2A F 1.1037(5) 0.2043(3) 0.8673(2) 0.0585(14) Uani 1 1 d . . .
F3A F 1.0983(4) 0.2267(3) 0.7676(2) 0.0518(14) Uani 1 1 d . . .
F4A F 0.7074(5) 0.0413(4) 0.9617(2) 0.0712(17) Uani 1 1 d . . .
F5A F 0.8693(4) -0.0231(4) 0.9992(2) 0.0674(18) Uani 1 1 d . . .
F6A F 0.7476(4) -0.0848(3) 0.9565(2) 0.0573(14) Uani 1 1 d . . .
F7A F 0.5980(4) 0.3612(3) 0.2268(2) 0.0484(12) Uani 1 1 d . . .
F8A F 0.5528(4) 0.3420(3) 0.1388(2) 0.0469(12) Uani 1 1 d . . .
F9A F 0.6858(4) 0.4271(2) 0.1430(2) 0.0449(12) Uani 1 1 d . . .
F10A F 0.8894(6) 0.2307(3) 0.0259(2) 0.077(2) Uani 1 1 d . . .
F11A F 0.9138(6) 0.1002(3) 0.0780(2) 0.0688(17) Uani 1 1 d . . .
F12A F 1.0435(6) 0.1896(4) 0.0808(3) 0.0759(18) Uani 1 1 d . . .
O1A O 0.8065(5) -0.0752(3) 0.7328(2) 0.0366(13) Uani 1 1 d . . .
O2A O 0.9080(4) 0.0296(3) 0.3131(2) 0.0322(12) Uani 1 1 d . . .
O3A O 0.8485(4) 0.3559(3) 0.4406(2) 0.0322(12) Uani 1 1 d . . .
O4A O 0.7663(4) 0.3214(3) 0.5624(2) 0.0323(12) Uani 1 1 d . . .
C1A C 0.8323(6) 0.0573(4) 0.6616(3) 0.0220(14) Uani 1 1 d . . .
C2A C 0.8171(5) 0.1445(4) 0.6432(3) 0.0198(14) Uani 1 1 d . . .
H2A H 0.8069 0.1795 0.6708 0.024 Uiso 1 1 calc R . .
C3A C 0.8186(5) 0.1752(4) 0.5772(3) 0.0231(14) Uani 1 1 d . . .
C4A C 0.8356(5) 0.1109(4) 0.5471(3) 0.0215(14) Uani 1 1 d . . .
C5A C 0.8472(5) 0.1272(4) 0.4796(3) 0.0240(15) Uani 1 1 d . . .
C6A C 0.8427(6) 0.2095(4) 0.4416(3) 0.0251(15) Uani 1 1 d . . .
C7A C 0.8341(6) 0.2833(4) 0.4697(3) 0.0270(16) Uani 1 1 d . . .
C8A C 0.8038(6) 0.2634(4) 0.5399(3) 0.0270(16) Uani 1 1 d . . .
C9A C 0.8317(5) -0.0005(4) 0.7255(3) 0.0268(16) Uani 1 1 d . . .
C10A C 0.8663(6) 0.0316(4) 0.7791(3) 0.0273(16) Uani 1 1 d . . .
C11A C 0.9559(6) 0.0876(4) 0.7736(3) 0.0280(16) Uani 1 1 d . . .
H11A H 0.9907 0.1095 0.7348 0.034 Uiso 1 1 calc R . .
C12A C 0.9937(6) 0.1110(4) 0.8261(3) 0.0279(16) Uani 1 1 d . . .
C13A C 0.9410(6) 0.0809(5) 0.8841(3) 0.0337(18) Uani 1 1 d . . .
H13A H 0.9656 0.0983 0.9189 0.040 Uiso 1 1 calc R . .
C14A C 0.8509(6) 0.0244(5) 0.8889(3) 0.0340(18) Uani 1 1 d . . .
C15A C 0.8143(6) -0.0009(4) 0.8368(3) 0.0298(17) Uani 1 1 d . . .
H15A H 0.7550 -0.0397 0.8405 0.036 Uiso 1 1 calc R . .
C16A C 1.0962(6) 0.1655(5) 0.8212(3) 0.0353(18) Uani 1 1 d . . .
C17A C 0.7953(7) -0.0089(6) 0.9511(4) 0.045(2) Uani 1 1 d . . .
C18A C 0.8531(5) 0.2118(4) 0.3786(3) 0.0268(16) Uani 1 1 d . . .
H18A H 0.8521 0.2622 0.3469 0.032 Uiso 1 1 calc R . .
C19A C 0.8649(6) 0.1322(4) 0.3680(3) 0.0247(15) Uani 1 1 d . . .
C20A C 0.8745(6) 0.1026(4) 0.3107(3) 0.0270(16) Uani 1 1 d . . .
C21A C 0.8443(6) 0.1629(4) 0.2482(3) 0.0325(18) Uani 1 1 d . . .
C22A C 0.7611(6) 0.2303(4) 0.2413(3) 0.0264(16) Uani 1 1 d . . .
H22A H 0.7240 0.2413 0.2765 0.032 Uiso 1 1 calc R . .
C23A C 0.7334(6) 0.2814(4) 0.1817(3) 0.0274(16) Uani 1 1 d . . .
C24A C 0.7883(6) 0.2666(5) 0.1291(3) 0.0345(18) Uani 1 1 d . . .
H24A H 0.7701 0.3013 0.0896 0.041 Uiso 1 1 calc R . .
C25A C 0.8709(7) 0.1995(5) 0.1355(3) 0.0356(18) Uani 1 1 d . . .
C26A C 0.8986(6) 0.1483(4) 0.1958(3) 0.0325(17) Uani 1 1 d . . .
H26A H 0.9548 0.1038 0.2001 0.039 Uiso 1 1 calc R . .
C27A C 0.6436(6) 0.3537(4) 0.1735(3) 0.0316(17) Uani 1 1 d . . .
C28A C 0.9291(8) 0.1807(5) 0.0801(4) 0.050(2) Uani 1 1 d . . .
S1B S 0.56553(14) 0.63857(10) 0.42648(7) 0.0254(4) Uani 1 1 d . . .
S2B S 0.35508(14) 0.65447(10) 0.31207(7) 0.0273(4) Uani 1 1 d . . .
F1B F 0.9150(4) 0.5580(3) 0.76108(19) 0.0469(12) Uani 1 1 d . . .
F2B F 1.0781(4) 0.5983(3) 0.71753(19) 0.0418(11) Uani 1 1 d . . .
F3B F 0.9246(4) 0.6820(3) 0.6966(2) 0.0449(12) Uani 1 1 d . . .
F4B F 1.1381(4) 0.3617(3) 0.6194(2) 0.0467(12) Uani 1 1 d . . .
F5B F 0.9768(4) 0.2999(2) 0.64476(18) 0.0358(10) Uani 1 1 d . . .
F6B F 1.0211(4) 0.3487(3) 0.54775(18) 0.0364(10) Uani 1 1 d . . .
F7B F 0.4547(5) 0.5128(4) 0.0738(2) 0.078(2) Uani 1 1 d . . .
F8B F 0.3354(6) 0.4733(4) 0.0145(3) 0.087(2) Uani 1 1 d . . .
F9B F 0.3901(5) 0.5986(3) -0.0092(2) 0.0630(15) Uani 1 1 d . . .
F10B F -0.1192(5) 0.5295(4) 0.0826(3) 0.0756(19) Uani 1 1 d . . .
F11B F -0.0674(4) 0.6081(3) -0.0056(2) 0.0569(14) Uani 1 1 d . . .
F12B F -0.1324(4) 0.6650(4) 0.0658(3) 0.079(2) Uani 1 1 d . . .
O1B O 0.7116(4) 0.6863(3) 0.5108(2) 0.0337(12) Uani 1 1 d . . .
O2B O 0.1584(5) 0.7150(4) 0.2235(2) 0.0464(15) Uani 1 1 d . . .
O3B O 0.5865(5) 0.3299(3) 0.4371(2) 0.0374(13) Uani 1 1 d . . .
O4B O 0.4363(5) 0.3460(3) 0.3389(2) 0.0392(13) Uani 1 1 d . . .
C1B C 0.6632(6) 0.5686(4) 0.4768(3) 0.0260(15) Uani 1 1 d . . .
C2B C 0.6554(6) 0.4873(4) 0.4736(3) 0.0240(15) Uani 1 1 d . . .
H2B H 0.6993 0.4416 0.4982 0.029 Uiso 1 1 calc R . .
C3B C 0.5724(6) 0.4790(4) 0.4281(3) 0.0238(14) Uani 1 1 d . . .
C4B C 0.5199(6) 0.5570(4) 0.3990(3) 0.0248(15) Uani 1 1 d . . .
C5B C 0.4344(5) 0.5634(4) 0.3491(3) 0.0235(14) Uani 1 1 d . . .
C6B C 0.4098(6) 0.4954(4) 0.3259(3) 0.0277(16) Uani 1 1 d . . .
C7B C 0.4612(6) 0.4089(4) 0.3548(3) 0.0283(16) Uani 1 1 d . . .
C8B C 0.5484(6) 0.3998(4) 0.4099(3) 0.0268(16) Uani 1 1 d . . .
C9B C 0.7323(6) 0.6099(4) 0.5160(3) 0.0263(16) Uani 1 1 d . . .
C10B C 0.8238(6) 0.5629(4) 0.5622(3) 0.0288(16) Uani 1 1 d . . .
C11B C 0.8811(6) 0.4862(4) 0.5587(3) 0.0277(16) Uani 1 1 d . . .
H11B H 0.8640 0.4604 0.5266 0.033 Uiso 1 1 calc R . .
C12B C 0.9644(6) 0.4489(4) 0.6042(3) 0.0289(16) Uani 1 1 d . . .
C13B C 0.9904(6) 0.4855(4) 0.6518(3) 0.0289(16) Uani 1 1 d . . .
H13B H 1.0449 0.4590 0.6823 0.035 Uiso 1 1 calc R . .
C14B C 0.9345(6) 0.5632(4) 0.6543(3) 0.0275(16) Uani 1 1 d . . .
C15B C 0.8505(6) 0.6010(4) 0.6099(3) 0.0263(15) Uani 1 1 d . . .
H15B H 0.8119 0.6520 0.6122 0.032 Uiso 1 1 calc R . .
C16B C 0.9627(6) 0.6005(5) 0.7072(3) 0.0356(19) Uani 1 1 d . . .
C17B C 1.0245(6) 0.3647(4) 0.6040(3) 0.0293(16) Uani 1 1 d . . .
C18B C 0.3329(6) 0.5178(4) 0.2739(3) 0.0281(16) Uani 1 1 d . . .
H18B H 0.3102 0.4800 0.2510 0.034 Uiso 1 1 calc R . .
C19B C 0.2963(6) 0.6020(4) 0.2614(3) 0.0285(16) Uani 1 1 d . . .
C20B C 0.2095(6) 0.6517(5) 0.2149(3) 0.0292(16) Uani 1 1 d . . .
C21B C 0.1878(6) 0.6187(4) 0.1584(3) 0.0312(17) Uani 1 1 d . . .
C22B C 0.2801(6) 0.5889(4) 0.1280(3) 0.0310(17) Uani 1 1 d . . .
H22B H 0.3558 0.5859 0.1439 0.037 Uiso 1 1 calc R . .
C23B C 0.2598(6) 0.5638(5) 0.0744(3) 0.0337(17) Uani 1 1 d . . .
C24B C 0.1476(7) 0.5689(5) 0.0501(3) 0.0358(18) Uani 1 1 d . . .
H24B H 0.1347 0.5520 0.0134 0.043 Uiso 1 1 calc R . .
C25B C 0.0556(7) 0.5987(4) 0.0801(3) 0.0347(18) Uani 1 1 d . . .
C26B C 0.0761(6) 0.6260(5) 0.1337(3) 0.0330(17) Uani 1 1 d . . .
H26B H 0.0147 0.6491 0.1531 0.040 Uiso 1 1 calc R . .
C27B C 0.3605(7) 0.5366(5) 0.0388(3) 0.0389(19) Uani 1 1 d . . .
C28B C -0.0650(7) 0.6019(6) 0.0558(4) 0.044(2) Uani 1 1 d . . .
S1C S 0.53947(13) 0.11123(10) 0.46638(7) 0.0238(4) Uani 1 1 d . . .
S2C S 0.52608(14) 0.11742(10) 0.62090(7) 0.0252(4) Uani 1 1 d . . .
F1C F 0.2935(4) 0.3595(3) 0.1884(2) 0.0565(14) Uani 1 1 d . . .
F2C F 0.1664(4) 0.2678(3) 0.1930(2) 0.0569(14) Uani 1 1 d . . .
F3C F 0.2620(5) 0.3123(3) 0.1092(2) 0.0684(17) Uani 1 1 d . . .
F4C F 0.4853(4) 0.0350(3) 0.10010(19) 0.0460(12) Uani 1 1 d . . .
F5C F 0.6184(4) 0.1275(3) 0.08526(19) 0.0428(11) Uani 1 1 d . . .
F6C F 0.6391(4) 0.0103(3) 0.1579(2) 0.0527(13) Uani 1 1 d . . .
F7C F 0.2723(5) 0.4245(3) 0.6998(2) 0.0581(14) Uani 1 1 d . . .
F8C F 0.1818(6) 0.4128(4) 0.7844(3) 0.093(2) Uani 1 1 d . . .
F9C F 0.3426(7) 0.4746(4) 0.7678(4) 0.105(3) Uani 1 1 d . . .
F10C F 0.4840(5) 0.1285(3) 0.9714(2) 0.0587(15) Uani 1 1 d . . .
F11C F 0.4241(6) 0.2519(5) 0.9783(2) 0.090(2) Uani 1 1 d . . .
F12C F 0.5985(5) 0.2318(4) 0.9488(2) 0.074(2) Uani 1 1 d . . .
O1C O 0.6284(4) 0.0790(3) 0.3536(2) 0.0344(12) Uani 1 1 d . . .
O2C O 0.5873(4) 0.0969(3) 0.7534(2) 0.0355(12) Uani 1 1 d . . .
O3C O 0.1127(4) 0.1654(3) 0.4628(2) 0.0341(12) Uani 1 1 d . . .
O4C O 0.1018(4) 0.1658(3) 0.5876(2) 0.0306(12) Uani 1 1 d . . .
C1C C 0.4608(6) 0.1235(4) 0.3974(3) 0.0252(15) Uani 1 1 d . . .
C2C C 0.3436(6) 0.1387(4) 0.4064(3) 0.0258(16) Uani 1 1 d . . .
H2C H 0.2878 0.1480 0.3748 0.031 Uiso 1 1 calc R . .
C3C C 0.3175(5) 0.1386(4) 0.4683(3) 0.0225(14) Uani 1 1 d . . .
C4C C 0.4166(6) 0.1260(4) 0.5060(3) 0.0227(15) Uani 1 1 d . . .
C5C C 0.4104(5) 0.1289(4) 0.5709(3) 0.0201(14) Uani 1 1 d . . .
C6C C 0.3079(6) 0.1462(4) 0.5997(3) 0.0234(15) Uani 1 1 d . . .
C7C C 0.1958(5) 0.1559(4) 0.5637(3) 0.0224(14) Uani 1 1 d . . .
C8C C 0.2012(6) 0.1552(4) 0.4935(3) 0.0257(15) Uani 1 1 d . . .
C9C C 0.5288(6) 0.1110(4) 0.3442(3) 0.0262(15) Uani 1 1 d . . .
C10C C 0.4826(6) 0.1352(4) 0.2782(3) 0.0263(16) Uani 1 1 d . . .
C11C C 0.3962(6) 0.2000(4) 0.2566(3) 0.0256(15) Uani 1 1 d . . .
H11C H 0.3612 0.2292 0.2840 0.031 Uiso 1 1 calc R . .
C12C C 0.3635(6) 0.2200(4) 0.1939(3) 0.0274(16) Uani 1 1 d . . .
C13C C 0.4150(6) 0.1775(4) 0.1531(3) 0.0266(16) Uani 1 1 d . . .
H13C H 0.3913 0.1905 0.1114 0.032 Uiso 1 1 calc R . .
C14C C 0.5027(6) 0.1148(4) 0.1744(3) 0.0297(16) Uani 1 1 d . . .
C15C C 0.5354(6) 0.0931(4) 0.2370(3) 0.0267(16) Uani 1 1 d . . .
H15C H 0.5929 0.0503 0.2512 0.032 Uiso 1 1 calc R . .
C16C C 0.5602(7) 0.0722(5) 0.1293(3) 0.0350(18) Uani 1 1 d . . .
C17C C 0.2706(6) 0.2899(4) 0.1710(3) 0.0334(18) Uani 1 1 d . . .
C18C C 0.3222(6) 0.1511(4) 0.6607(3) 0.0239(14) Uani 1 1 d . . .
H18C H 0.2610 0.1618 0.6863 0.029 Uiso 1 1 calc R . .
C19C C 0.4373(6) 0.1384(4) 0.6795(3) 0.0282(16) Uani 1 1 d . . .
C20C C 0.4967(6) 0.1393(4) 0.7383(3) 0.0265(16) Uani 1 1 d . . .
C21C C 0.4493(6) 0.1961(4) 0.7777(3) 0.0277(16) Uani 1 1 d . . .
C22C C 0.3824(6) 0.2712(4) 0.7519(3) 0.0250(15) Uani 1 1 d . . .
H22C H 0.3590 0.2838 0.7102 0.030 Uiso 1 1 calc R . .
C23C C 0.3518(6) 0.3261(4) 0.7885(3) 0.0286(16) Uani 1 1 d . . .
C24C C 0.3844(6) 0.3072(5) 0.8514(3) 0.0345(18) Uani 1 1 d . . .
H24C H 0.3627 0.3443 0.8762 0.041 Uiso 1 1 calc R . .
C25C C 0.4499(6) 0.2319(5) 0.8767(3) 0.0330(17) Uani 1 1 d . . .
C26C C 0.4845(6) 0.1777(5) 0.8406(3) 0.0328(17) Uani 1 1 d . . .
H26C H 0.5312 0.1290 0.8577 0.039 Uiso 1 1 calc R . .
C27C C 0.2856(6) 0.4067(5) 0.7612(3) 0.0339(17) Uani 1 1 d . . .
C28C C 0.4905(7) 0.2113(5) 0.9441(3) 0.044(2) Uani 1 1 d . . .

loop_
_atom_site_aniso_label
_atom_site_aniso_U_11
_atom_site_aniso_U_22
_atom_site_aniso_U_33
_atom_site_aniso_U_23
_atom_site_aniso_U_13
_atom_site_aniso_U_12
S1A 0.0303(9) 0.0162(8) 0.0230(8) 0.0033(6) -0.0112(7) -0.0065(7)
S2A 0.0298(8) 0.0191(9) 0.0207(8) 0.0017(6) -0.0110(7) -0.0028(7)
F1A 0.027(2) 0.042(3) 0.127(5) -0.019(3) -0.024(3) -0.003(2)
F2A 0.070(3) 0.063(3) 0.046(3) -0.017(2) -0.009(2) -0.031(3)
F3A 0.051(3) 0.042(3) 0.056(3) 0.006(2) -0.025(2) -0.024(2)
F4A 0.070(4) 0.082(4) 0.050(3) -0.001(3) 0.013(3) 0.018(3)
F5A 0.055(3) 0.107(5) 0.029(2) 0.009(3) -0.019(2) -0.027(3)
F6A 0.059(3) 0.069(4) 0.036(3) 0.004(2) -0.008(2) -0.020(3)
F7A 0.060(3) 0.042(3) 0.037(2) 0.001(2) -0.001(2) 0.011(2)
F8A 0.036(2) 0.043(3) 0.053(3) 0.004(2) -0.018(2) -0.006(2)
F9A 0.053(3) 0.017(2) 0.056(3) 0.0067(19) -0.006(2) -0.003(2)
F10A 0.127(5) 0.064(4) 0.027(2) 0.006(2) -0.007(3) 0.044(4)
F11A 0.107(5) 0.052(3) 0.046(3) -0.014(2) -0.004(3) 0.021(3)
F12A 0.073(4) 0.094(5) 0.057(3) -0.014(3) 0.014(3) 0.003(4)
O1A 0.047(3) 0.022(3) 0.033(3) 0.009(2) -0.013(2) -0.014(2)
O2A 0.044(3) 0.022(3) 0.029(2) -0.0037(19) -0.013(2) 0.006(2)
O3A 0.038(3) 0.016(2) 0.036(3) 0.008(2) -0.010(2) -0.008(2)
O4A 0.047(3) 0.021(3) 0.025(2) 0.0006(19) -0.010(2) 0.003(2)
C1A 0.030(3) 0.016(3) 0.021(3) -0.003(2) -0.006(3) -0.008(3)
C2A 0.020(3) 0.016(3) 0.021(3) 0.001(2) -0.002(2) -0.005(3)
C3A 0.023(3) 0.021(3) 0.023(3) -0.001(3) -0.007(3) 0.002(3)
C4A 0.022(3) 0.020(3) 0.020(3) 0.002(2) -0.005(2) -0.005(3)
C5A 0.020(3) 0.023(4) 0.024(3) 0.003(3) -0.012(3) -0.002(3)
C6A 0.026(3) 0.020(3) 0.025(3) 0.002(3) -0.011(3) -0.003(3)
C7A 0.026(3) 0.026(4) 0.025(3) 0.002(3) -0.013(3) -0.008(3)
C8A 0.032(4) 0.020(4) 0.027(3) -0.001(3) -0.011(3) -0.005(3)
C9A 0.018(3) 0.029(4) 0.026(3) 0.010(3) -0.008(3) -0.009(3)
C10A 0.028(3) 0.023(4) 0.026(3) 0.003(3) -0.016(3) -0.004(3)
C11A 0.024(3) 0.024(4) 0.029(3) 0.006(3) -0.009(3) -0.003(3)
C12A 0.033(4) 0.021(4) 0.028(3) -0.003(3) -0.015(3) 0.000(3)
C13A 0.031(4) 0.035(4) 0.035(4) -0.008(3) -0.017(3) 0.006(3)
C14A 0.028(4) 0.037(4) 0.031(4) 0.002(3) -0.017(3) -0.004(3)
C15A 0.028(3) 0.031(4) 0.024(3) 0.005(3) -0.007(3) -0.005(3)
C16A 0.031(4) 0.038(4) 0.035(4) -0.005(3) -0.014(3) -0.002(3)
C17A 0.041(4) 0.053(5) 0.034(4) 0.003(4) -0.016(4) -0.012(4)
C18A 0.023(3) 0.025(4) 0.028(3) 0.005(3) -0.008(3) -0.007(3)
C19A 0.029(3) 0.024(4) 0.019(3) 0.002(3) -0.009(3) -0.011(3)
C20A 0.024(3) 0.027(4) 0.028(3) -0.001(3) -0.008(3) -0.007(3)
C21A 0.041(4) 0.029(4) 0.023(3) 0.003(3) -0.017(3) -0.008(3)
C22A 0.027(3) 0.022(4) 0.025(3) 0.004(3) -0.009(3) -0.009(3)
C23A 0.031(4) 0.020(3) 0.026(3) 0.004(3) -0.009(3) -0.005(3)
C24A 0.036(4) 0.031(4) 0.029(4) 0.009(3) -0.009(3) -0.004(3)
C25A 0.052(5) 0.029(4) 0.021(3) 0.003(3) -0.008(3) -0.001(4)
C26A 0.037(4) 0.025(4) 0.029(4) 0.006(3) -0.006(3) 0.005(3)
C27A 0.038(4) 0.020(4) 0.031(4) 0.005(3) -0.001(3) -0.007(3)
C28A 0.067(6) 0.035(5) 0.038(4) 0.006(4) -0.003(4) 0.009(4)
S1B 0.0312(9) 0.0156(8) 0.0257(8) 0.0029(6) -0.0106(7) -0.0043(7)
S2B 0.0285(9) 0.0224(9) 0.0276(8) 0.0005(7) -0.0093(7) -0.0021(7)
F1B 0.055(3) 0.052(3) 0.031(2) -0.001(2) -0.007(2) -0.019(2)
F2B 0.039(2) 0.041(3) 0.042(2) -0.0009(19) -0.0181(19) -0.015(2)
F3B 0.056(3) 0.029(2) 0.049(3) -0.0060(19) -0.025(2) -0.001(2)
F4B 0.032(2) 0.041(3) 0.066(3) -0.010(2) -0.015(2) 0.006(2)
F5B 0.043(2) 0.025(2) 0.032(2) 0.0079(17) -0.0029(18) -0.0006(19)
F6B 0.042(2) 0.032(2) 0.030(2) 0.0018(17) -0.0011(18) 0.005(2)
F7B 0.062(3) 0.121(5) 0.044(3) -0.013(3) -0.014(3) 0.053(4)
F8B 0.082(5) 0.084(5) 0.111(5) -0.050(4) 0.031(4) -0.014(4)
F9B 0.065(3) 0.065(3) 0.045(3) 0.012(2) 0.013(2) 0.012(3)
F10B 0.062(4) 0.093(5) 0.068(4) -0.008(3) -0.017(3) -0.040(4)
F11B 0.055(3) 0.071(3) 0.045(3) -0.013(2) -0.026(2) -0.012(3)
F12B 0.044(3) 0.116(5) 0.093(4) -0.063(4) -0.041(3) 0.025(3)
O1B 0.041(3) 0.022(3) 0.036(3) -0.002(2) -0.016(2) -0.001(2)
O2B 0.047(3) 0.051(4) 0.041(3) -0.012(3) -0.021(3) 0.012(3)
O3B 0.044(3) 0.022(3) 0.042(3) 0.001(2) -0.015(2) -0.004(2)
O4B 0.056(3) 0.024(3) 0.037(3) -0.005(2) -0.016(3) -0.007(3)
C1B 0.032(4) 0.012(3) 0.030(3) 0.003(3) -0.007(3) -0.007(3)
C2B 0.027(3) 0.018(3) 0.023(3) 0.005(3) -0.007(3) -0.013(3)
C3B 0.028(3) 0.020(3) 0.021(3) 0.000(3) -0.004(3) -0.006(3)
C4B 0.026(3) 0.023(4) 0.022(3) 0.001(3) -0.001(3) -0.002(3)
C5B 0.025(3) 0.019(3) 0.024(3) 0.001(3) -0.004(3) -0.008(3)
C6B 0.025(3) 0.028(4) 0.029(3) -0.003(3) -0.004(3) -0.006(3)
C7B 0.025(3) 0.026(4) 0.027(3) 0.007(3) -0.004(3) -0.013(3)
C8B 0.029(4) 0.016(3) 0.033(4) 0.001(3) -0.007(3) -0.010(3)
C9B 0.026(3) 0.019(4) 0.027(3) 0.010(3) -0.002(3) -0.009(3)
C10B 0.028(4) 0.028(4) 0.025(3) 0.006(3) -0.009(3) -0.010(3)
C11B 0.024(3) 0.019(3) 0.035(4) 0.006(3) -0.008(3) -0.008(3)
C12B 0.034(4) 0.022(4) 0.027(3) 0.003(3) -0.005(3) -0.003(3)
C13B 0.023(3) 0.026(4) 0.033(4) 0.003(3) -0.007(3) -0.006(3)
C14B 0.020(3) 0.023(4) 0.034(4) 0.003(3) -0.004(3) -0.008(3)
C15B 0.028(3) 0.019(3) 0.028(3) 0.001(3) 0.002(3) -0.007(3)
C16B 0.037(4) 0.032(4) 0.032(4) 0.004(3) -0.014(3) -0.015(3)
C17B 0.031(4) 0.021(4) 0.032(4) 0.001(3) -0.006(3) 0.005(3)
C18B 0.033(4) 0.027(4) 0.022(3) -0.001(3) -0.005(3) -0.010(3)
C19B 0.025(3) 0.030(4) 0.026(3) 0.003(3) -0.001(3) -0.013(3)
C20B 0.022(3) 0.037(4) 0.027(3) -0.003(3) -0.006(3) -0.002(3)
C21B 0.035(4) 0.029(4) 0.025(3) 0.001(3) -0.007(3) -0.004(3)
C22B 0.026(3) 0.032(4) 0.027(3) 0.009(3) -0.008(3) -0.007(3)
C23B 0.039(4) 0.030(4) 0.026(4) 0.004(3) -0.001(3) 0.000(3)
C24B 0.047(4) 0.034(4) 0.023(3) -0.002(3) -0.010(3) 0.002(4)
C25B 0.042(4) 0.026(4) 0.033(4) 0.001(3) -0.019(3) -0.007(3)
C26B 0.032(4) 0.033(4) 0.031(4) -0.003(3) 0.001(3) -0.001(3)
C27B 0.041(4) 0.037(5) 0.034(4) 0.000(3) -0.005(3) 0.000(4)
C28B 0.036(4) 0.058(6) 0.044(5) -0.027(4) -0.013(4) -0.006(4)
S1C 0.0244(8) 0.0236(9) 0.0211(8) -0.0003(6) -0.0096(6) -0.0047(7)
S2C 0.0245(8) 0.0261(9) 0.0221(8) 0.0001(6) -0.0123(6) -0.0019(7)
F1C 0.060(3) 0.027(3) 0.080(4) -0.010(2) -0.027(3) 0.005(2)
F2C 0.037(3) 0.044(3) 0.076(3) 0.009(2) -0.012(2) 0.001(2)
F3C 0.088(4) 0.065(3) 0.039(3) 0.007(2) -0.021(3) 0.040(3)
F4C 0.061(3) 0.041(3) 0.035(2) -0.007(2) -0.020(2) -0.011(2)
F5C 0.050(3) 0.044(3) 0.036(2) -0.012(2) 0.000(2) -0.009(2)
F6C 0.064(3) 0.059(3) 0.034(2) -0.014(2) -0.020(2) 0.028(3)
F7C 0.073(3) 0.047(3) 0.042(3) 0.008(2) -0.009(2) 0.021(3)
F8C 0.078(4) 0.091(5) 0.073(4) 0.040(3) 0.032(3) 0.048(4)
F9C 0.120(6) 0.037(3) 0.156(7) -0.018(4) -0.095(5) -0.004(4)
F10C 0.073(3) 0.066(3) 0.029(2) 0.006(2) -0.019(2) -0.018(3)
F11C 0.115(5) 0.120(5) 0.037(3) -0.029(3) -0.023(3) 0.047(5)
F12C 0.081(4) 0.085(4) 0.045(3) 0.009(3) -0.040(3) -0.043(3)
O1C 0.026(2) 0.044(3) 0.029(2) 0.000(2) -0.011(2) -0.006(2)
O2C 0.037(3) 0.037(3) 0.030(3) -0.005(2) -0.016(2) 0.009(2)
O3C 0.027(2) 0.037(3) 0.037(3) -0.006(2) -0.015(2) -0.004(2)
O4C 0.027(3) 0.030(3) 0.034(3) -0.003(2) -0.010(2) -0.008(2)
C1C 0.031(4) 0.020(3) 0.021(3) 0.004(3) -0.017(3) -0.008(3)
C2C 0.030(4) 0.011(3) 0.032(3) 0.006(3) -0.010(3) -0.011(3)
C3C 0.022(3) 0.019(3) 0.024(3) 0.001(3) -0.005(3) -0.008(3)
C4C 0.030(3) 0.011(3) 0.027(3) -0.002(2) -0.014(3) -0.004(3)
C5C 0.023(3) 0.008(3) 0.027(3) 0.000(2) -0.006(3) -0.004(3)
C6C 0.027(3) 0.014(3) 0.026(3) 0.003(3) -0.013(3) -0.005(3)
C7C 0.018(3) 0.016(3) 0.030(3) 0.000(3) -0.005(3) -0.003(3)
C8C 0.030(4) 0.014(3) 0.031(3) 0.000(3) -0.012(3) -0.005(3)
C9C 0.032(4) 0.016(3) 0.028(3) -0.001(3) -0.012(3) -0.008(3)
C10C 0.028(3) 0.025(4) 0.022(3) 0.003(3) -0.009(3) -0.007(3)
C11C 0.028(3) 0.027(4) 0.020(3) -0.002(3) -0.002(3) -0.008(3)
C12C 0.030(4) 0.025(4) 0.024(3) -0.001(3) -0.010(3) -0.006(3)
C13C 0.035(4) 0.021(3) 0.020(3) 0.004(3) -0.011(3) -0.007(3)
C14C 0.036(4) 0.026(4) 0.024(3) 0.001(3) -0.007(3) -0.009(3)
C15C 0.029(3) 0.023(4) 0.024(3) 0.004(3) -0.012(3) -0.004(3)
C16C 0.042(4) 0.034(4) 0.025(3) 0.001(3) -0.014(3) -0.001(4)
C17C 0.040(4) 0.023(4) 0.034(4) -0.002(3) -0.011(3) -0.005(3)
C18C 0.023(3) 0.019(3) 0.027(3) 0.001(3) -0.003(3) -0.008(3)
C19C 0.031(4) 0.022(4) 0.025(3) 0.008(3) -0.011(3) -0.005(3)
C20C 0.028(3) 0.019(3) 0.027(3) 0.005(3) -0.008(3) -0.003(3)
C21C 0.024(3) 0.030(4) 0.027(3) -0.002(3) -0.011(3) -0.002(3)
C22C 0.027(3) 0.021(3) 0.024(3) 0.001(3) -0.014(3) -0.004(3)
C23C 0.033(4) 0.025(4) 0.027(3) -0.004(3) -0.013(3) -0.004(3)
C24C 0.032(4) 0.043(4) 0.029(4) -0.009(3) -0.010(3) 0.000(3)
C25C 0.039(4) 0.036(4) 0.025(3) -0.008(3) -0.007(3) -0.003(3)
C26C 0.032(4) 0.031(4) 0.031(4) 0.003(3) -0.008(3) -0.004(3)
C27C 0.036(4) 0.033(4) 0.037(4) -0.017(3) -0.008(3) 0.008(3)
C28C 0.047(5) 0.049(5) 0.032(4) -0.003(4) -0.012(4) 0.004(4)

loop_
_atom_type_symbol
_atom_type_description
_atom_type_scat_dispersion_real
_atom_type_scat_dispersion_imag
_atom_type_scat_source
C C 0.0033 0.0016 'International Tables Vol C Tables 4.2.6.8 and 6.1.1.4'
H H 0.0000 0.0000 'International Tables Vol C Tables 4.2.6.8 and 6.1.1.4'
O O 0.0106 0.0060 'International Tables Vol C Tables 4.2.6.8 and 6.1.1.4'
F F 0.0171 0.0103 'International Tables Vol C Tables 4.2.6.8 and 6.1.1.4'
S S 0.1246 0.1234 'International Tables Vol C Tables 4.2.6.8 and 6.1.1.4'

loop_
_geom_angle_atom_site_label_1
_geom_angle_atom_site_label_2
_geom_angle_atom_site_label_3
_geom_angle
_geom_angle_site_symmetry_1
_geom_angle_site_symmetry_3
C1A S1A C4A 91.6(3) . .
C5A S2A C19A 91.3(3) . .
C2A C1A C9A 129.5(6) . .
C2A C1A S1A 112.2(4) . .
C9A C1A S1A 118.2(5) . .
C1A C2A C3A 111.8(6) . .
C1A C2A H2A 124.1 . .
C3A C2A H2A 124.1 . .
C4A C3A C2A 112.7(5) . .
C4A C3A C8A 119.1(6) . .
C2A C3A C8A 128.2(6) . .
C3A C4A C5A 122.7(5) . .
C3A C4A S1A 111.6(4) . .
C5A C4A S1A 125.7(5) . .
C6A C5A C4A 121.4(6) . .
C6A C5A S2A 111.8(5) . .
C4A C5A S2A 126.8(5) . .
C5A C6A C18A 112.9(6) . .
C5A C6A C7A 120.1(6) . .
C18A C6A C7A 126.9(5) . .
O3A C7A C6A 123.5(6) . .
O3A C7A C8A 120.3(6) . .
C6A C7A C8A 116.2(5) . .
O4A C8A C3A 122.2(6) . .
O4A C8A C7A 119.3(5) . .
C3A C8A C7A 118.5(6) . .
O1A C9A C10A 120.6(5) . .
O1A C9A C1A 119.7(6) . .
C10A C9A C1A 119.6(6) . .
C11A C10A C15A 120.3(6) . .
C11A C10A C9A 120.6(6) . .
C15A C10A C9A 118.8(6) . .
C10A C11A C12A 119.4(7) . .
C10A C11A H11A 120.3 . .
C12A C11A H11A 120.3 . .
C11A C12A C13A 121.3(7) . .
C11A C12A C16A 119.4(6) . .
C13A C12A C16A 119.2(6) . .
C12A C13A C14A 118.5(7) . .
C12A C13A H13A 120.7 . .
C14A C13A H13A 120.7 . .
C15A C14A C13A 120.5(7) . .
C15A C14A C17A 120.7(7) . .
C13A C14A C17A 118.8(7) . .
C10A C15A C14A 119.9(7) . .
C10A C15A H15A 120.1 . .
C14A C15A H15A 120.1 . .
F2A C16A F1A 106.3(5) . .
F2A C16A F3A 106.7(6) . .
F1A C16A F3A 104.8(6) . .
F2A C16A C12A 113.9(7) . .
F1A C16A C12A 111.5(6) . .
F3A C16A C12A 113.0(5) . .
F4A C17A F5A 108.3(7) . .
F4A C17A F6A 104.3(7) . .
F5A C17A F6A 103.8(6) . .
F4A C17A C14A 112.6(6) . .
F5A C17A C14A 114.2(7) . .
F6A C17A C14A 112.8(7) . .
C19A C18A C6A 112.7(5) . .
C19A C18A H18A 123.7 . .
C6A C18A H18A 123.7 . .
C18A C19A C20A 132.6(6) . .
C18A C19A S2A 111.3(5) . .
C20A C19A S2A 116.1(5) . .
O2A C20A C19A 120.0(6) . .
O2A C20A C21A 119.7(6) . .
C19A C20A C21A 120.2(6) . .
C26A C21A C22A 119.1(6) . .
C26A C21A C20A 118.0(6) . .
C22A C21A C20A 122.9(7) . .
C21A C22A C23A 120.1(7) . .
C21A C22A H22A 120.0 . .
C23A C22A H22A 120.0 . .
C24A C23A C22A 120.7(6) . .
C24A C23A C27A 118.5(5) . .
C22A C23A C27A 120.8(6) . .
C23A C24A C25A 119.6(6) . .
C23A C24A H24A 120.2 . .
C25A C24A H24A 120.2 . .
C24A C25A C26A 119.4(7) . .
C24A C25A C28A 120.9(6) . .
C26A C25A C28A 119.7(7) . .
C21A C26A C25A 121.2(7) . .
C21A C26A H26A 119.4 . .
C25A C26A H26A 119.4 . .
F7A C27A F9A 109.8(6) . .
F7A C27A F8A 105.5(6) . .
F9A C27A F8A 104.9(5) . .
F7A C27A C23A 112.6(5) . .
F9A C27A C23A 112.1(6) . .
F8A C27A C23A 111.5(6) . .
F12A C28A F11A 106.3(8) . .
F12A C28A F10A 106.9(7) . .
F11A C28A F10A 106.8(7) . .
F12A C28A C25A 112.0(7) . .
F11A C28A C25A 111.0(7) . .
F10A C28A C25A 113.4(7) . .
C4B S1B C1B 90.2(3) . .
C19B S2B C5B 90.9(3) . .
C2B C1B C9B 133.3(5) . .
C2B C1B S1B 112.8(4) . .
C9B C1B S1B 113.9(5) . .
C1B C2B C3B 112.1(5) . .
C1B C2B H2B 124.0 . .
C3B C2B H2B 124.0 . .
C4B C3B C2B 111.5(6) . .
C4B C3B C8B 122.5(5) . .
C2B C3B C8B 125.9(5) . .
C3B C4B C5B 120.4(6) . .
C3B C4B S1B 113.5(5) . .
C5B C4B S1B 126.1(5) . .
C6B C5B C4B 122.3(6) . .
C6B C5B S2B 112.0(4) . .
C4B C5B S2B 125.7(5) . .
C5B C6B C18B 112.8(6) . .
C5B C6B C7B 120.7(6) . .
C18B C6B C7B 126.5(6) . .
O4B C7B C6B 123.3(6) . .
O4B C7B C8B 119.0(6) . .
C6B C7B C8B 117.7(6) . .
O3B C8B C3B 124.1(6) . .
O3B C8B C7B 119.7(6) . .
C3B C8B C7B 116.1(5) . .
O1B C9B C1B 117.0(5) . .
O1B C9B C10B 119.5(6) . .
C1B C9B C10B 123.6(6) . .
C15B C10B C11B 120.2(5) . .
C15B C10B C9B 115.9(6) . .
C11B C10B C9B 123.9(6) . .
C12B C11B C10B 118.6(7) . .
C12B C11B H11B 120.7 . .
C10B C11B H11B 120.7 . .
C13B C12B C11B 121.6(7) . .
C13B C12B C17B 117.7(6) . .
C11B C12B C17B 120.6(6) . .
C12B C13B C14B 119.4(6) . .
C12B C13B H13B 120.3 . .
C14B C13B H13B 120.3 . .
C15B C14B C13B 120.0(6) . .
C15B C14B C16B 121.7(7) . .
C13B C14B C16B 118.2(5) . .
C14B C15B C10B 120.2(7) . .
C14B C15B H15B 119.9 . .
C10B C15B H15B 119.9 . .
F3B C16B F2B 107.3(6) . .
F3B C16B F1B 107.4(7) . .
F2B C16B F1B 106.0(5) . .
F3B C16B C14B 111.6(5) . .
F2B C16B C14B 112.0(7) . .
F1B C16B C14B 112.2(6) . .
F5B C17B F6B 107.8(5) . .
F5B C17B F4B 106.2(5) . .
F6B C17B F4B 106.2(6) . .
F5B C17B C12B 112.1(6) . .
F6B C17B C12B 111.7(5) . .
F4B C17B C12B 112.5(6) . .
C19B C18B C6B 111.6(6) . .
C19B C18B H18B 124.2 . .
C6B C18B H18B 124.2 . .
C18B C19B C20B 130.4(6) . .
C18B C19B S2B 112.6(5) . .
C20B C19B S2B 116.9(5) . .
O2B C20B C19B 120.8(6) . .
O2B C20B C21B 122.3(6) . .
C19B C20B C21B 117.0(6) . .
C22B C21B C26B 120.4(7) . .
C22B C21B C20B 120.1(6) . .
C26B C21B C20B 119.2(7) . .
C23B C22B C21B 119.5(6) . .
C23B C22B H22B 120.3 . .
C21B C22B H22B 120.3 . .
C22B C23B C24B 120.6(7) . .
C22B C23B C27B 119.9(6) . .
C24B C23B C27B 119.3(7) . .
C25B C24B C23B 120.0(7) . .
C25B C24B H24B 120.0 . .
C23B C24B H24B 120.0 . .
C24B C25B C26B 119.6(6) . .
C24B C25B C28B 120.6(7) . .
C26B C25B C28B 119.9(8) . .
C21B C26B C25B 119.9(7) . .
C21B C26B H26B 120.1 . .
C25B C26B H26B 120.1 . .
F8B C27B F9B 104.8(7) . .
F8B C27B F7B 107.6(7) . .
F9B C27B F7B 107.3(7) . .
F8B C27B C23B 112.5(7) . .
F9B C27B C23B 111.6(6) . .
F7B C27B C23B 112.5(6) . .
F12B C28B F11B 106.9(6) . .
F12B C28B F10B 106.3(8) . .
F11B C28B F10B 105.6(6) . .
F12B C28B C25B 114.4(7) . .
F11B C28B C25B 112.4(7) . .
F10B C28B C25B 110.6(7) . .
C4C S1C C1C 91.4(3) . .
C5C S2C C19C 91.7(3) . .
C2C C1C C9C 133.4(5) . .
C2C C1C S1C 111.2(5) . .
C9C C1C S1C 115.2(5) . .
C1C C2C C3C 112.5(5) . .
C1C C2C H2C 123.7 . .
C3C C2C H2C 123.7 . .
C4C C3C C2C 112.6(6) . .
C4C C3C C8C 120.8(6) . .
C2C C3C C8C 126.5(5) . .
C3C C4C C5C 121.7(6) . .
C3C C4C S1C 112.2(5) . .
C5C C4C S1C 126.0(4) . .
C6C C5C C4C 123.2(5) . .
C6C C5C S2C 110.8(5) . .
C4C C5C S2C 125.9(5) . .
C5C C6C C18C 114.0(5) . .
C5C C6C C7C 118.8(6) . .
C18C C6C C7C 127.3(6) . .
O4C C7C C6C 122.0(6) . .
O4C C7C C8C 119.5(5) . .
C6C C7C C8C 118.5(6) . .
O3C C8C C3C 123.0(6) . .
O3C C8C C7C 120.2(6) . .
C3C C8C C7C 116.7(5) . .
O1C C9C C1C 118.4(5) . .
O1C C9C C10C 118.6(6) . .
C1C C9C C10C 122.9(6) . .
C15C C10C C11C 120.0(6) . .
C15C C10C C9C 116.1(6) . .
C11C C10C C9C 123.8(6) . .
C12C C11C C10C 119.2(7) . .
C12C C11C H11C 120.4 . .
C10C C11C H11C 120.4 . .
C13C C12C C11C 120.9(6) . .
C13C C12C C17C 120.2(6) . .
C11C C12C C17C 118.9(7) . .
C12C C13C C14C 119.7(6) . .
C12C C13C H13C 120.2 . .
C14C C13C H13C 120.2 . .
C15C C14C C13C 120.3(7) . .
C15C C14C C16C 120.8(6) . .
C13C C14C C16C 118.9(6) . .
C10C C15C C14C 120.0(6) . .
C10C C15C H15C 120.0 . .
C14C C15C H15C 120.0 . .
F4C C16C F5C 107.1(5) . .
F4C C16C F6C 106.6(6) . .
F5C C16C F6C 106.8(6) . .
F4C C16C C14C 113.0(6) . .
F5C C16C C14C 111.5(6) . .
F6C C16C C14C 111.6(5) . .
F2C C17C F1C 106.5(7) . .
F2C C17C F3C 107.0(6) . .
F1C C17C F3C 106.6(6) . .
F2C C17C C12C 112.5(6) . .
F1C C17C C12C 111.3(5) . .
F3C C17C C12C 112.5(6) . .
C19C C18C C6C 112.3(6) . .
C19C C18C H18C 123.9 . .
C6C C18C H18C 123.9 . .
C18C C19C C20C 132.9(7) . .
C18C C19C S2C 111.2(5) . .
C20C C19C S2C 115.9(5) . .
O2C C20C C19C 120.1(7) . .
O2C C20C C21C 119.9(6) . .
C19C C20C C21C 119.8(5) . .
C22C C21C C26C 119.8(7) . .
C22C C21C C20C 121.8(5) . .
C26C C21C C20C 118.1(6) . .
C23C C22C C21C 119.6(6) . .
C23C C22C H22C 120.2 . .
C21C C22C H22C 120.2 . .
C22C C23C C24C 120.8(6) . .
C22C C23C C27C 120.0(5) . .
C24C C23C C27C 119.2(7) . .
C25C C24C C23C 119.0(7) . .
C25C C24C H24C 120.5 . .
C23C C24C H24C 120.5 . .
C26C C25C C24C 121.1(6) . .
C26C C25C C28C 118.5(6) . .
C24C C25C C28C 120.2(7) . .
C25C C26C C21C 119.6(6) . .
C25C C26C H26C 120.2 . .
C21C C26C H26C 120.2 . .
F8C C27C F7C 106.3(6) . .
F8C C27C F9C 106.7(8) . .
F7C C27C F9C 101.5(7) . .
F8C C27C C23C 114.9(7) . .
F7C C27C C23C 114.8(6) . .
F9C C27C C23C 111.6(6) . .
F12C C28C F10C 107.4(6) . .
F12C C28C F11C 107.8(8) . .
F10C C28C F11C 106.0(7) . .
F12C C28C C25C 112.1(7) . .
F10C C28C C25C 111.5(7) . .
F11C C28C C25C 111.7(6) . .

loop_
_geom_bond_atom_site_label_1
_geom_bond_atom_site_label_2
_geom_bond_distance
_geom_bond_site_symmetry_2
S1A C1A 1.746(7) .
S1A C4A 1.749(6) .
S2A C5A 1.723(7) .
S2A C19A 1.769(6) .
F1A C16A 1.357(9) .
F2A C16A 1.353(9) .
F3A C16A 1.366(8) .
F4A C17A 1.348(11) .
F5A C17A 1.360(8) .
F6A C17A 1.366(10) .
F7A C27A 1.339(9) .
F8A C27A 1.371(8) .
F9A C27A 1.342(8) .
F10A C28A 1.362(8) .
F11A C28A 1.359(11) .
F12A C28A 1.349(11) .
O1A C9A 1.248(8) .
O2A C20A 1.237(9) .
O3A C7A 1.229(8) .
O4A C8A 1.251(9) .
C1A C2A 1.397(9) .
C1A C9A 1.514(8) .
C2A C3A 1.446(8) .
C2A H2A 0.9500 .
C3A C4A 1.398(9) .
C3A C8A 1.491(9) .
C4A C5A 1.481(9) .
C5A C6A 1.411(8) .
C6A C18A 1.413(9) .
C6A C7A 1.503(10) .
C7A C8A 1.571(10) .
C9A C10A 1.497(10) .
C10A C11A 1.406(10) .
C10A C15A 1.415(10) .
C11A C12A 1.411(9) .
C11A H11A 0.9500 .
C12A C13A 1.418(11) .
C12A C16A 1.511(10) .
C13A C14A 1.418(10) .
C13A H13A 0.9500 .
C14A C15A 1.416(10) .
C14A C17A 1.517(11) .
C15A H15A 0.9500 .
C18A C19A 1.392(10) .
C18A H18A 0.9500 .
C19A C20A 1.491(10) .
C20A C21A 1.541(8) .
C21A C26A 1.400(11) .
C21A C22A 1.425(10) .
C22A C23A 1.426(8) .
C22A H22A 0.9500 .
C23A C24A 1.410(11) .
C23A C27A 1.530(10) .
C24A C25A 1.416(11) .
C24A H24A 0.9500 .
C25A C26A 1.440(8) .
C25A C28A 1.506(12) .
C26A H26A 0.9500 .
S1B C4B 1.719(7) .
S1B C1B 1.783(6) .
S2B C19B 1.753(7) .
S2B C5B 1.755(6) .
F1B C16B 1.365(9) .
F2B C16B 1.365(8) .
F3B C16B 1.361(9) .
F4B C17B 1.368(8) .
F5B C17B 1.357(8) .
F6B C17B 1.358(8) .
F7B C27B 1.345(8) .
F8B C27B 1.338(10) .
F9B C27B 1.342(9) .
F10B C28B 1.371(10) .
F11B C28B 1.361(9) .
F12B C28B 1.340(10) .
O1B C9B 1.248(8) .
O2B C20B 1.237(9) .
O3B C8B 1.229(8) .
O4B C7B 1.226(9) .
C1B C2B 1.366(9) .
C1B C9B 1.501(9) .
C2B C3B 1.452(8) .
C2B H2B 0.9500 .
C3B C4B 1.406(9) .
C3B C8B 1.500(9) .
C4B C5B 1.491(8) .
C5B C6B 1.390(10) .
C6B C18B 1.447(8) .
C6B C7B 1.513(9) .
C7B C8B 1.585(8) .
C9B C10B 1.541(8) .
C10B C15B 1.415(10) .
C10B C11B 1.426(11) .
C11B C12B 1.425(8) .
C11B H11B 0.9500 .
C12B C13B 1.396(10) .
C12B C17B 1.529(10) .
C13B C14B 1.426(10) .
C13B H13B 0.9500 .
C14B C15B 1.415(8) .
C14B C16B 1.515(11) .
C15B H15B 0.9500 .
C18B C19B 1.395(10) .
C18B H18B 0.9500 .
C19B C20B 1.522(8) .
C20B C21B 1.530(10) .
C21B C22B 1.405(11) .
C21B C26B 1.409(9) .
C22B C23B 1.395(11) .
C22B H22B 0.9500 .
C23B C24B 1.415(10) .
C23B C27B 1.529(12) .
C24B C25B 1.397(12) .
C24B H24B 0.9500 .
C25B C26B 1.415(11) .
C25B C28B 1.509(10) .
C26B H26B 0.9500 .
S1C C4C 1.720(8) .
S1C C1C 1.775(6) .
S2C C5C 1.740(6) .
S2C C19C 1.761(8) .
F1C C17C 1.338(9) .
F2C C17C 1.337(9) .
F3C C17C 1.350(8) .
F4C C16C 1.351(8) .
F5C C16C 1.364(9) .
F6C C16C 1.381(8) .
F7C C27C 1.348(8) .
F8C C27C 1.322(10) .
F9C C27C 1.364(9) .
F10C C28C 1.355(9) .
F11C C28C 1.357(11) .
F12C C28C 1.329(10) .
O1C C9C 1.253(8) .
O2C C20C 1.245(8) .
O3C C8C 1.231(7) .
O4C C7C 1.237(8) .
C1C C2C 1.401(10) .
C1C C9C 1.480(10) .
C2C C3C 1.421(10) .
C2C H2C 0.9500 .
C3C C4C 1.418(8) .
C3C C8C 1.506(10) .
C4C C5C 1.475(9) .
C5C C6C 1.406(10) .
C6C C18C 1.409(9) .
C6C C7C 1.526(8) .
C7C C8C 1.583(9) .
C9C C10C 1.536(8) .
C10C C15C 1.412(10) .
C10C C11C 1.433(9) .
C11C C12C 1.419(8) .
C11C H11C 0.9500 .
C12C C13C 1.404(10) .
C12C C17C 1.543(9) .
C13C C14C 1.420(9) .
C13C H13C 0.9500 .
C14C C15C 1.416(8) .
C14C C16C 1.509(11) .
C15C H15C 0.9500 .
C18C C19C 1.403(9) .
C18C H18C 0.9500 .
C19C C20C 1.503(9) .
C20C C21C 1.526(10) .
C21C C22C 1.432(9) .
C21C C26C 1.433(9) .
C22C C23C 1.401(10) .
C22C H22C 0.9500 .
C23C C24C 1.424(9) .
C23C C27C 1.503(9) .
C24C C25C 1.424(10) .
C24C H24C 0.9500 .
C25C C26C 1.394(11) .
C25C C28C 1.544(9) .
C26C H26C 0.9500 .
